data_2311354
loop_
_publ_author_name
'Reuter, Hans'
'Okio, Coco K. Y. A.'

_publ_section_title
;
 Bis(\m-benzoato-\k<sup>2</sup><i>O</i>:<i>O</i>')bis-(benzoato-\k<i>O</i>)octabutyldi-\m<sub>3</sub>-oxido-tetra-tin(IV).
;
_journal_coeditor_code ZL2692
_journal_issue 'Pt 3'
_journal_name_full 'Acta crystallographica. Section E, Crystallographic communications'
_journal_page_first 322
_journal_page_last 326
_journal_paper_doi 10.1107/S2056989017001505
_journal_volume 73
_journal_year 2017
_chemical_formula_iupac '[Sn4 (C4 H9)8 (C7 H5 O2)4 O2]'
_chemical_formula_sum 'C60 H92 O10 Sn4'
_chemical_formula_weight 1448.09
_chemical_name_systematic
Bis(\m-benzoato-\k^2^<i>O</i>:<i>O</i>')bis(benzoato-\k<i>O</i>)octabutyldi-\m~3~-oxido-tetratin(IV)
_space_group_crystal_system triclinic
_space_group_IT_number 2
_space_group_name_Hall '-P 1'
_space_group_name_H-M_alt 'P -1'
_atom_sites_solution_hydrogens geom
_audit_creation_method SHELXL-2014/7
_cell_angle_alpha 66.915(2)
_cell_angle_beta 81.233(2)
_cell_angle_gamma 78.528(2)
_cell_formula_units_Z 2
_cell_length_a 14.3221(6)
_cell_length_b 14.3742(6)
_cell_length_c 17.4049(7)
_cell_measurement_reflns_used 9485
_cell_measurement_temperature 100(2)
_cell_measurement_theta_max 28.33
_cell_measurement_theta_min 2.39
_cell_volume 3219.3(2)
_computing_cell_refinement
;
SAINT (Bruker, 2009)
;
_computing_data_collection
;
APEX2 (Bruker, 2009)
;
_computing_data_reduction
;
SAINT (Bruker, 2009)
;
_computing_molecular_graphics
;
DIAMOND (Brandenburg, 2006) and Mercury (Macrae <i>et al.</i>,
2008)
;
_computing_publication_material
;
SHELXTL (Sheldrick, 2008)
;
_computing_structure_refinement
;
SHELXL2014 (Sheldrick, 2015)
;
_computing_structure_solution
;
SHELXS97 (Sheldrick, 2008)
;
_diffrn_ambient_temperature 100(2)
_diffrn_measured_fraction_theta_full 1.000
_diffrn_measured_fraction_theta_max 1.000
_diffrn_measurement_device_type 'Bruker APEXII CCD'
_diffrn_measurement_method '\f and \w scans'
_diffrn_radiation_type MoK\a
_diffrn_radiation_wavelength 0.71073
_diffrn_reflns_av_R_equivalents 0.0347
_diffrn_reflns_limit_h_max 18
_diffrn_reflns_limit_h_min -18
_diffrn_reflns_limit_k_max 18
_diffrn_reflns_limit_k_min -18
_diffrn_reflns_limit_l_max 22
_diffrn_reflns_limit_l_min -22
_diffrn_reflns_number 137897
_diffrn_reflns_theta_full 25.242
_diffrn_reflns_theta_max 27.999
_diffrn_reflns_theta_min 1.921
_exptl_absorpt_coefficient_mu 1.585
_exptl_absorpt_correction_T_max 0.722
_exptl_absorpt_correction_T_min 0.556
_exptl_absorpt_correction_type multi-scan
_exptl_absorpt_process_details
;
(SADABS; Bruker, 2009)
;
_exptl_crystal_colour colourless
_exptl_crystal_density_diffrn 1.494
_exptl_crystal_description parallelepiped
_exptl_crystal_F_000 1464
_exptl_crystal_size_max 0.420
_exptl_crystal_size_mid 0.263
_exptl_crystal_size_min 0.220
_refine_diff_density_max 0.812
_refine_diff_density_min -0.607
_refine_ls_extinction_method none
_refine_ls_goodness_of_fit_ref 1.039
_refine_ls_hydrogen_treatment constr
_refine_ls_matrix_type full
_refine_ls_number_parameters 710
_refine_ls_number_reflns 15505
_refine_ls_number_restraints 12
_refine_ls_restrained_S_all 1.042
_refine_ls_R_factor_all 0.0239
_refine_ls_R_factor_gt 0.0190
_refine_ls_shift/su_max 0.003
_refine_ls_shift/su_mean 0.000
_refine_ls_structure_factor_coef Fsqd
_refine_ls_weighting_details 'w=1/[\s^2^(Fo^2^)+(0.0156P)^2^+2.1897P] where P=(Fo^2^+2Fc^2^)/3'
_refine_ls_weighting_scheme calc
_refine_ls_wR_factor_gt 0.0407
_refine_ls_wR_factor_ref 0.0429
_reflns_number_gt 13810
_reflns_number_total 15505
_reflns_threshold_expression 'I > 2\s(I)'
_cod_data_source_file zl2692sup1.cif
_cod_data_source_block I
_cod_database_code 2311354
_shelx_space_group_comment
;
The symmetry employed for this shelxl refinement is uniquely defined
by the following loop, which should always be used as a source of
symmetry information in preference to the above space-group names.
They are only intended as comments.
;
_shelx_estimated_absorpt_t_min 0.556
_shelx_estimated_absorpt_t_max 0.722

loop_
_space_group_symop_operation_xyz
'x, y, z'
'-x, -y, -z'

loop_
_atom_site_type_symbol
_atom_site_label
_atom_site_fract_x
_atom_site_fract_y
_atom_site_fract_z
_atom_site_U_iso_or_equiv
_atom_site_adp_type
_atom_site_calc_flag
_atom_site_occupancy
_atom_site_disorder_assembly
_atom_site_disorder_group
Sn Sn1 -0.03987(2) 0.92445(2) -0.03511(2) 0.01446(3) Uani d 1 A 1
Sn Sn2 0.03972(2) 0.81339(2) 0.18341(2) 0.01445(3) Uani d 1 A 1
O O1 0.01698(9) 0.91985(9) 0.06728(7) 0.0160(2) Uani d 1 A 1
C C111 -0.19099(13) 0.94730(15) -0.00704(12) 0.0233(4) Uani d 1 A 1
H H111 -0.2031 0.9302 0.0542 0.053(3) Uiso calc 1 A 1
H H112 -0.2144 1.0213 -0.0346 0.053(3) Uiso calc 1 A 1
C C112 -0.25200(14) 0.88943(17) -0.03089(13) 0.0284(4) Uani d 1 A 1
H H113 -0.2288 0.8151 -0.0052 0.053(3) Uiso calc 1 A 1
H H114 -0.2447 0.9092 -0.0925 0.053(3) Uiso calc 1 A 1
C C113 -0.35776(16) 0.9103(2) -0.00266(16) 0.0420(6) Uani d 1 A 1
H H115 -0.3646 0.8954 0.0583 0.053(3) Uiso calc 1 A 1
H H116 -0.3822 0.9838 -0.0316 0.053(3) Uiso calc 1 A 1
C C114 -0.4177(2) 0.8465(2) -0.0209(2) 0.0613(8) Uani d 1 A 1
H H117 -0.4107 0.8604 -0.0812 0.053(3) Uiso calc 1 A 1
H H118 -0.4850 0.8641 -0.0035 0.053(3) Uiso calc 1 A 1
H H119 -0.3960 0.7737 0.0100 0.053(3) Uiso calc 1 A 1
C C121 0.07447(14) 0.89110(14) -0.11872(11) 0.0208(4) Uani d 1 A 1
H H121 0.0584 0.8403 -0.1379 0.056(3) Uiso calc 1 A 1
H H122 0.0818 0.9543 -0.1685 0.056(3) Uiso calc 1 A 1
C C122 0.16874(15) 0.84947(17) -0.07840(13) 0.0295(4) Uani d 1 A 1
H H123 0.1799 0.8959 -0.0523 0.056(3) Uiso calc 1 A 1
H H124 0.1635 0.7819 -0.0332 0.056(3) Uiso calc 1 A 1
C C123 0.25439(15) 0.83781(19) -0.13868(14) 0.0357(5) Uani d 1 A 1
H H125 0.2546 0.9027 -0.1880 0.056(3) Uiso calc 1 A 1
H H126 0.2481 0.7837 -0.1585 0.056(3) Uiso calc 1 A 1
C C124 0.34921(18) 0.8106(2) -0.09965(19) 0.0550(7) Uani d 1 A 1
H H127 0.4016 0.8008 -0.1404 0.056(3) Uiso calc 1 A 1
H H128 0.3490 0.7472 -0.0499 0.056(3) Uiso calc 1 A 1
H H129 0.3581 0.8661 -0.0835 0.056(3) Uiso calc 1 A 1
C C211 -0.08718(13) 0.81715(15) 0.26495(11) 0.0219(4) Uani d 1 A 1
H H211 -0.1395 0.8575 0.2287 0.048(2) Uiso calc 1 A 1
H H212 -0.1013 0.7461 0.2914 0.048(2) Uiso calc 1 A 1
C C212 -0.09632(14) 0.85724(15) 0.33488(11) 0.0227(4) Uani d 1 A 1
H H213 -0.0853 0.9294 0.3110 0.048(2) Uiso calc 1 A 1
H H214 -0.0471 0.8168 0.3744 0.048(2) Uiso calc 1 A 1
C C213 -0.19597(16) 0.8503(2) 0.38207(15) 0.0380(5) Uani d 1 A 1
H H215 -0.2445 0.8888 0.3414 0.048(2) Uiso calc 1 A 1
H H216 -0.2057 0.7777 0.4060 0.048(2) Uiso calc 1 A 1
C C214 -0.21275(15) 0.89078(17) 0.45179(14) 0.0324(5) Uani d 1 A 1
H H217 -0.1995 0.9613 0.4296 0.048(2) Uiso calc 1 A 1
H H218 -0.1702 0.8480 0.4958 0.048(2) Uiso calc 1 A 1
H H219 -0.2794 0.8893 0.4752 0.048(2) Uiso calc 1 A 1
C C221 0.17341(14) 0.72163(14) 0.17206(12) 0.0222(4) Uani d 1 A 1
H H221 0.2129 0.7640 0.1242 0.045(2) Uiso calc 1 A 1
H H222 0.2064 0.7037 0.2232 0.045(2) Uiso calc 1 A 1
C C222 0.17112(16) 0.62290(15) 0.15960(13) 0.0284(4) Uani d 1 A 1
H H223 0.1299 0.5808 0.2060 0.045(2) Uiso calc 1 A 1
H H224 0.1422 0.6400 0.1066 0.045(2) Uiso calc 1 A 1
C C223 0.26983(18) 0.56040(18) 0.15659(15) 0.0411(6) Uani d 1 A 1
H H225 0.3008 0.5474 0.2077 0.045(2) Uiso calc 1 A 1
H H226 0.3097 0.6003 0.1076 0.045(2) Uiso calc 1 A 1
C C224 0.2651(2) 0.4579(2) 0.15053(19) 0.0641(9) Uani d 1 A 1
H H227 0.2338 0.4704 0.1003 0.064(3) Uiso calc 1 A 1
H H228 0.2284 0.4168 0.2004 0.064(3) Uiso calc 1 A 1
H H229 0.3300 0.4211 0.1470 0.064(3) Uiso calc 1 A 1
O O11 -0.03864(10) 0.75409(9) 0.01683(8) 0.0241(3) Uani d 1 A 1
O O12 -0.03990(10) 0.71155(10) 0.15460(8) 0.0236(3) Uani d 1 A 1
C C11 -0.04706(13) 0.69199(13) 0.09152(11) 0.0196(4) Uani d 1 A 1
C C12 -0.06755(14) 0.58777(14) 0.10684(12) 0.0237(4) Uani d 1 A 1
C C13 -0.09874(17) 0.56773(16) 0.04403(14) 0.0346(5) Uani d 1 A 1
H H13 -0.1063 0.6199 -0.0099 0.047(3) Uiso calc 1 A 1
C C14 -0.1189(2) 0.47041(19) 0.06069(16) 0.0492(7) Uani d 1 A 1
H H14 -0.1411 0.4564 0.0182 0.047(3) Uiso calc 1 A 1
C C15 -0.1068(2) 0.39439(18) 0.13877(17) 0.0482(7) Uani d 1 A 1
H H15 -0.1205 0.3282 0.1497 0.047(3) Uiso calc 1 A 1
C C16 -0.0750(2) 0.41364(17) 0.20105(16) 0.0439(6) Uani d 1 A 1
H H16 -0.0659 0.3607 0.2544 0.047(3) Uiso calc 1 A 1
C C17 -0.05638(17) 0.51081(15) 0.18543(14) 0.0329(5) Uani d 1 A 1
H H17 -0.0359 0.5248 0.2287 0.047(3) Uiso calc 1 A 1
O O21 0.09580(9) 0.93884(9) 0.19155(7) 0.0191(3) Uani d 1 A 1
O O22 0.13977(9) 0.81985(9) 0.31306(8) 0.0213(3) Uani d 1 A 1
C C21 0.13446(12) 0.90883(14) 0.26235(11) 0.0172(3) Uani d 1 A 1
C C22 0.17197(13) 0.98877(14) 0.27895(11) 0.0179(4) Uani d 1 A 1
C C23 0.14682(14) 1.09279(14) 0.23253(12) 0.0219(4) Uani d 1 A 1
H H23 0.1055 1.1143 0.1889 0.030(3) Uiso calc 1 A 1
C C24 0.18210(15) 1.16491(16) 0.24995(13) 0.0290(4) Uani d 1 A 1
H H24 0.1648 1.2357 0.2183 0.030(3) Uiso calc 1 A 1
C C25 0.24249(15) 1.13388(17) 0.31330(14) 0.0318(5) Uani d 1 A 1
H H25 0.2669 1.1834 0.3249 0.030(3) Uiso calc 1 A 1
C C26 0.26727(15) 1.03149(17) 0.35949(14) 0.0307(5) Uani d 1 A 1
H H26 0.3087 1.0107 0.4030 0.030(3) Uiso calc 1 A 1
C C27 0.23215(13) 0.95773(16) 0.34305(12) 0.0231(4) Uani d 1 A 1
H H27 0.2492 0.8871 0.3753 0.030(3) Uiso calc 1 A 1
Sn Sn3 0.61120(2) 0.44791(2) 0.52321(2) 0.01354(3) Uani d 1 B 1
Sn Sn4 0.49447(2) 0.36021(2) 0.38939(2) 0.01504(3) Uani d 1 B 1
O O3 0.50553(8) 0.43974(9) 0.46018(7) 0.0150(2) Uani d 1 B 1
C C311 0.60956(13) 0.34279(13) 0.64978(11) 0.0186(4) Uani d 1 B 1
H H311 0.6765 0.3155 0.6639 0.038(2) Uiso calc 1 B 1
H H312 0.5800 0.3807 0.6864 0.038(2) Uiso calc 1 B 1
C C312 0.55676(14) 0.25282(14) 0.67031(11) 0.0215(4) Uani d 1 B 1
H H313 0.5861 0.2136 0.6347 0.038(2) Uiso calc 1 B 1
H H314 0.4893 0.2789 0.6574 0.038(2) Uiso calc 1 B 1
C C313 0.55999(17) 0.18205(15) 0.76230(12) 0.0303(5) Uani d 1 B 1
H H315 0.6275 0.1563 0.7750 0.038(2) Uiso calc 1 B 1
H H316 0.5308 0.2216 0.7978 0.038(2) Uiso calc 1 B 1
C C314 0.5076(2) 0.09152(19) 0.78418(15) 0.0478(7) Uani d 1 B 1
H H317 0.5082 0.0509 0.8444 0.038(2) Uiso calc 1 B 1
H H318 0.5396 0.0489 0.7527 0.038(2) Uiso calc 1 B 1
H H319 0.4414 0.1165 0.7695 0.038(2) Uiso calc 1 B 1
C C321 0.69759(14) 0.54809(15) 0.42927(12) 0.0239(4) Uani d 1 B 1
H H321 0.6832 0.6157 0.4345 0.036(4) Uiso calc 1 B 1
H H322 0.7656 0.5210 0.4397 0.036(4) Uiso calc 1 B 1
C C322 0.68403(14) 0.56270(14) 0.34011(11) 0.0216(4) Uani d 1 B 1
H H323 0.6148 0.5759 0.3329 0.042(3) Uiso calc 1 B 1
H H324 0.7117 0.4988 0.3307 0.042(3) Uiso calc 1 B 1
C C323 0.73061(15) 0.65076(16) 0.27503(13) 0.0293(4) Uani d 1 B 1
H H325 0.7083 0.7131 0.2881 0.042(3) Uiso calc 1 B 1
H H326 0.8008 0.6341 0.2779 0.042(3) Uiso calc 1 B 1
C C324 0.70742(17) 0.6723(2) 0.18683(14) 0.0442(6) Uani d 1 B 1
H H327 0.6382 0.6914 0.1831 0.042(3) Uiso calc 1 B 1
H H328 0.7295 0.6108 0.1735 0.042(3) Uiso calc 1 B 1
H H329 0.7396 0.7286 0.1469 0.042(3) Uiso calc 1 B 1
O O31 0.69881(10) 0.31322(10) 0.49789(8) 0.0261(3) Uani d 1 B 1
O O32 0.65313(9) 0.31492(10) 0.38033(8) 0.0201(3) Uani d 1 B 1
C C31 0.71303(13) 0.28987(13) 0.43385(11) 0.0173(3) Uani d 1 B 1
C C32 0.80661(12) 0.22829(13) 0.42121(11) 0.0162(3) Uani d 1 B 1
C C33 0.87661(13) 0.20435(14) 0.47628(11) 0.0205(4) Uani d 1 B 1
H H33 0.8650 0.2278 0.5214 0.028(3) Uiso calc 1 B 1
C C34 0.96322(14) 0.14621(15) 0.46514(13) 0.0260(4) Uani d 1 B 1
H H34 1.0107 0.1292 0.5031 0.028(3) Uiso calc 1 B 1
C C35 0.98102(14) 0.11283(15) 0.39920(12) 0.0251(4) Uani d 1 B 1
H H35 1.0408 0.0733 0.3917 0.028(3) Uiso calc 1 B 1
C C36 0.91186(14) 0.13692(14) 0.34414(12) 0.0238(4) Uani d 1 B 1
H H36 0.9243 0.1141 0.2987 0.028(3) Uiso calc 1 B 1
C C37 0.82457(13) 0.19424(13) 0.35504(11) 0.0192(4) Uani d 1 B 1
H H37 0.7770 0.2103 0.3173 0.028(3) Uiso calc 1 B 1
O O41 0.34751(9) 0.43755(10) 0.39771(8) 0.0209(3) Uani d 1 B 1
O O42 0.30888(10) 0.32399(11) 0.35606(10) 0.0320(3) Uani d 1 B 1
C C41 0.28552(14) 0.39698(14) 0.37840(12) 0.0214(4) Uani d 1 B 1
C C42 0.18298(13) 0.44420(14) 0.38510(11) 0.0206(4) Uani d 1 B 1
C C43 0.15777(13) 0.54131(14) 0.38792(11) 0.0209(4) Uani d 1 B 1
H H43 0.2063 0.5783 0.3870 0.032(3) Uiso calc 1 B 1
C C44 0.06256(14) 0.58483(15) 0.39207(12) 0.0253(4) Uani d 1 B 1
H H44 0.0459 0.6517 0.3931 0.032(3) Uiso calc 1 B 1
C C45 -0.00816(14) 0.53014(16) 0.39474(12) 0.0303(5) Uani d 1 B 1
H H45 -0.0735 0.5596 0.3980 0.032(3) Uiso calc 1 B 1
C C46 0.01560(15) 0.43340(16) 0.39270(13) 0.0313(5) Uani d 1 B 1
H H46 -0.0334 0.3960 0.3955 0.032(3) Uiso calc 1 B 1
C C47 0.11084(15) 0.39030(16) 0.38658(13) 0.0279(4) Uani d 1 B 1
H H47 0.1271 0.3245 0.3834 0.032(3) Uiso calc 1 B 1
C C411 0.47723(15) 0.20853(14) 0.47207(12) 0.0259(4) Uani d 0.806(3) B 1
H H411 0.5322 0.1788 0.5070 0.032(2) Uiso calc 0.806(3) B 1
H H412 0.4186 0.2113 0.5100 0.032(2) Uiso calc 0.806(3) B 1
C C412 0.47008(15) 0.13829(16) 0.42666(14) 0.0222(5) Uani d 0.806(3) B 1
H H413 0.4514 0.0732 0.4682 0.032(2) Uiso calc 0.806(3) B 1
H H414 0.4195 0.1712 0.3873 0.032(2) Uiso calc 0.806(3) B 1
C C413 0.56410(18) 0.11528(19) 0.37830(17) 0.0267(6) Uani d 0.806(3) B 1
H H415 0.5830 0.1801 0.3365 0.032(2) Uiso calc 0.806(3) B 1
H H416 0.6149 0.0818 0.4175 0.032(2) Uiso calc 0.806(3) B 1
C C414 0.5540(4) 0.0455(5) 0.3339(5) 0.0358(11) Uani d 0.806(3) B 1
H H417 0.5369 -0.0194 0.3755 0.032(2) Uiso calc 0.806(3) B 1
H H418 0.6148 0.0322 0.3026 0.032(2) Uiso calc 0.806(3) B 1
H H419 0.5038 0.0787 0.2950 0.032(2) Uiso calc 0.806(3) B 1
C C415 0.47723(15) 0.20853(14) 0.47207(12) 0.0259(4) Uani d 0.194(3) B 2
H H431 0.4871 0.1996 0.5298 0.032(2) Uiso calc 0.194(3) B 2
H H432 0.4112 0.1976 0.4720 0.032(2) Uiso calc 0.194(3) B 2
C C416 0.5483(5) 0.1284(6) 0.4462(5) 0.0222(5) Uani d 0.194(3) B 2
H H433 0.6136 0.1465 0.4355 0.032(2) Uiso calc 0.194(3) B 2
H H434 0.5491 0.0601 0.4917 0.032(2) Uiso calc 0.194(3) B 2
C C417 0.5168(9) 0.1268(9) 0.3670(6) 0.0267(6) Uani d 0.194(3) B 2
H H435 0.4497 0.1143 0.3788 0.032(2) Uiso calc 0.194(3) B 2
H H436 0.5174 0.1960 0.3230 0.032(2) Uiso calc 0.194(3) B 2
C C418 0.5738(19) 0.050(2) 0.331(2) 0.0358(11) Uani d 0.194(3) B 2
H H437 0.5589 -0.0187 0.3653 0.032(2) Uiso calc 0.194(3) B 2
H H438 0.6423 0.0503 0.3296 0.032(2) Uiso calc 0.194(3) B 2
H H439 0.5569 0.0686 0.2734 0.032(2) Uiso calc 0.194(3) B 2
C C421 0.50793(14) 0.43918(16) 0.25721(12) 0.0288(4) Uani d 0.702(3) B 3
H H421 0.4501 0.4346 0.2349 0.095(5) Uiso calc 0.702(3) B 3
H H422 0.5069 0.5123 0.2462 0.095(5) Uiso calc 0.702(3) B 3
C C422 0.5947(2) 0.4060(3) 0.20591(16) 0.0399(8) Uani d 0.702(3) B 3
H H423 0.6515 0.4258 0.2182 0.095(5) Uiso calc 0.702(3) B 3
H H424 0.6047 0.3303 0.2259 0.095(5) Uiso calc 0.702(3) B 3
C C423 0.5910(4) 0.4481(3) 0.11158(18) 0.0542(11) Uani d 0.702(3) B 3
H H425 0.6524 0.4229 0.0863 0.095(5) Uiso calc 0.702(3) B 3
H H426 0.5400 0.4206 0.0983 0.095(5) Uiso calc 0.702(3) B 3
C C424 0.5727(4) 0.5628(3) 0.0715(3) 0.0704(13) Uani d 0.702(3) B 3
H H427 0.5133 0.5890 0.0975 0.095(5) Uiso calc 0.702(3) B 3
H H428 0.5671 0.5834 0.0114 0.095(5) Uiso calc 0.702(3) B 3
H H429 0.6260 0.5908 0.0794 0.095(5) Uiso calc 0.702(3) B 3
C C425 0.50793(14) 0.43918(16) 0.25721(12) 0.0288(4) Uani d 0.298(3) B 4
H H441 0.4477 0.4868 0.2411 0.095(5) Uiso calc 0.298(3) B 4
H H442 0.5593 0.4815 0.2439 0.095(5) Uiso calc 0.298(3) B 4
C C426 0.5292(7) 0.3773(4) 0.2019(3) 0.0399(8) Uani d 0.298(3) B 4
H H443 0.4798 0.3328 0.2146 0.095(5) Uiso calc 0.298(3) B 4
H H444 0.5921 0.3332 0.2129 0.095(5) Uiso calc 0.298(3) B 4
C C427 0.5303(7) 0.4492(8) 0.1100(4) 0.0542(11) Uani d 0.298(3) B 4
H H445 0.5197 0.4114 0.0760 0.095(5) Uiso calc 0.298(3) B 4
H H446 0.4764 0.5061 0.1036 0.095(5) Uiso calc 0.298(3) B 4
C C428 0.6228(7) 0.4941(10) 0.0753(7) 0.0704(13) Uani d 0.298(3) B 4
H H447 0.6742 0.4404 0.0696 0.095(5) Uiso calc 0.298(3) B 4
H H448 0.6398 0.5217 0.1138 0.095(5) Uiso calc 0.298(3) B 4
H H449 0.6139 0.5491 0.0204 0.095(5) Uiso calc 0.298(3) B 4

loop_
_atom_site_aniso_label
_atom_site_aniso_U_11
_atom_site_aniso_U_22
_atom_site_aniso_U_33
_atom_site_aniso_U_12
_atom_site_aniso_U_13
_atom_site_aniso_U_23
Sn1 0.01998(6) 0.01333(6) 0.01166(5) -0.00403(4) -0.00460(4) -0.00444(4)
Sn2 0.01999(6) 0.01252(5) 0.01096(5) -0.00310(4) -0.00446(4) -0.00309(4)
O1 0.0237(7) 0.0134(6) 0.0119(6) -0.0047(5) -0.0060(5) -0.0034(5)
C111 0.0221(10) 0.0275(10) 0.0200(9) -0.0060(8) -0.0013(7) -0.0077(8)
C112 0.0265(11) 0.0358(11) 0.0240(10) -0.0126(9) -0.0039(8) -0.0080(9)
C113 0.0271(12) 0.0532(15) 0.0417(14) -0.0121(11) -0.0038(10) -0.0104(12)
C114 0.0381(15) 0.0655(19) 0.073(2) -0.0225(14) -0.0170(14) -0.0069(16)
C121 0.0288(10) 0.0183(9) 0.0146(8) -0.0013(7) -0.0036(7) -0.0058(7)
C122 0.0271(11) 0.0399(12) 0.0250(10) 0.0014(9) -0.0049(8) -0.0181(9)
C123 0.0273(11) 0.0444(13) 0.0343(12) -0.0001(10) -0.0003(9) -0.0170(10)
C124 0.0310(14) 0.075(2) 0.0684(19) 0.0012(13) -0.0057(13) -0.0405(17)
C211 0.0224(10) 0.0254(10) 0.0177(9) -0.0050(8) -0.0014(7) -0.0073(8)
C212 0.0257(10) 0.0232(9) 0.0180(9) -0.0020(8) -0.0018(7) -0.0072(8)
C213 0.0255(11) 0.0577(15) 0.0383(13) -0.0062(10) 0.0007(9) -0.0273(12)
C214 0.0274(11) 0.0375(12) 0.0326(11) -0.0053(9) 0.0045(9) -0.0160(10)
C221 0.0241(10) 0.0206(9) 0.0194(9) 0.0009(7) -0.0059(7) -0.0055(7)
C222 0.0387(12) 0.0238(10) 0.0234(10) 0.0078(9) -0.0146(9) -0.0113(8)
C223 0.0493(15) 0.0375(13) 0.0340(12) 0.0182(11) -0.0159(11) -0.0179(10)
C224 0.093(2) 0.0501(16) 0.0583(18) 0.0388(16) -0.0441(17) -0.0395(15)
O11 0.0392(8) 0.0160(6) 0.0186(6) -0.0080(6) -0.0065(6) -0.0047(5)
O12 0.0336(8) 0.0209(7) 0.0199(7) -0.0118(6) -0.0041(6) -0.0070(5)
C11 0.0216(9) 0.0169(8) 0.0217(9) -0.0055(7) -0.0041(7) -0.0067(7)
C12 0.0298(11) 0.0181(9) 0.0253(10) -0.0091(8) -0.0034(8) -0.0074(8)
C13 0.0539(15) 0.0278(11) 0.0285(11) -0.0166(10) -0.0072(10) -0.0109(9)
C14 0.080(2) 0.0385(13) 0.0453(15) -0.0297(13) -0.0080(14) -0.0217(12)
C15 0.0745(19) 0.0235(11) 0.0524(16) -0.0250(12) -0.0031(14) -0.0127(11)
C16 0.0651(17) 0.0221(11) 0.0421(14) -0.0184(11) -0.0102(12) -0.0016(10)
C17 0.0469(14) 0.0218(10) 0.0301(11) -0.0144(9) -0.0080(10) -0.0038(9)
O21 0.0271(7) 0.0183(6) 0.0144(6) -0.0064(5) -0.0074(5) -0.0054(5)
O22 0.0281(7) 0.0194(6) 0.0166(6) -0.0047(5) -0.0065(5) -0.0048(5)
C21 0.0166(9) 0.0220(9) 0.0156(8) -0.0042(7) -0.0017(7) -0.0089(7)
C22 0.0177(9) 0.0240(9) 0.0165(8) -0.0067(7) 0.0020(7) -0.0120(7)
C23 0.0242(10) 0.0243(9) 0.0207(9) -0.0084(8) -0.0006(7) -0.0105(8)
C24 0.0317(11) 0.0271(10) 0.0338(11) -0.0112(9) 0.0029(9) -0.0163(9)
C25 0.0280(11) 0.0412(12) 0.0427(13) -0.0153(9) 0.0014(9) -0.0301(11)
C26 0.0251(11) 0.0449(13) 0.0345(11) -0.0078(9) -0.0076(9) -0.0248(10)
C27 0.0208(9) 0.0311(10) 0.0225(9) -0.0050(8) -0.0029(7) -0.0144(8)
Sn3 0.01207(6) 0.01606(6) 0.01332(5) -0.00164(4) -0.00290(4) -0.00592(4)
Sn4 0.01779(6) 0.01416(6) 0.01564(6) -0.00312(4) -0.00384(4) -0.00697(5)
O3 0.0146(6) 0.0162(6) 0.0170(6) -0.0018(5) -0.0040(5) -0.0085(5)
C311 0.0227(9) 0.0187(9) 0.0153(8) -0.0010(7) -0.0057(7) -0.0069(7)
C312 0.0264(10) 0.0192(9) 0.0189(9) -0.0037(7) -0.0028(7) -0.0067(7)
C313 0.0423(13) 0.0243(10) 0.0216(10) -0.0065(9) -0.0002(9) -0.0060(8)
C314 0.0714(19) 0.0361(13) 0.0316(13) -0.0229(13) 0.0036(12) -0.0042(11)
C321 0.0213(10) 0.0327(11) 0.0208(9) -0.0136(8) 0.0007(7) -0.0097(8)
C322 0.0214(9) 0.0251(10) 0.0193(9) -0.0082(8) -0.0011(7) -0.0073(8)
C323 0.0277(11) 0.0298(11) 0.0259(10) -0.0116(9) 0.0004(8) -0.0032(9)
C324 0.0353(13) 0.0579(16) 0.0235(11) -0.0136(12) -0.0021(10) 0.0048(11)
O31 0.0272(7) 0.0295(7) 0.0210(7) 0.0107(6) -0.0070(6) -0.0143(6)
O32 0.0182(6) 0.0224(6) 0.0202(6) -0.0002(5) -0.0036(5) -0.0093(5)
C31 0.0192(9) 0.0150(8) 0.0158(8) -0.0025(7) -0.0011(7) -0.0038(7)
C32 0.0181(9) 0.0128(8) 0.0161(8) -0.0022(7) -0.0003(7) -0.0041(7)
C33 0.0217(9) 0.0203(9) 0.0198(9) -0.0014(7) -0.0026(7) -0.0086(7)
C34 0.0191(10) 0.0298(10) 0.0266(10) 0.0012(8) -0.0041(8) -0.0094(8)
C35 0.0207(10) 0.0221(9) 0.0278(10) 0.0022(8) 0.0040(8) -0.0090(8)
C36 0.0299(11) 0.0203(9) 0.0208(9) -0.0019(8) 0.0045(8) -0.0107(8)
C37 0.0228(9) 0.0169(8) 0.0182(9) -0.0041(7) -0.0008(7) -0.0066(7)
O41 0.0168(6) 0.0246(7) 0.0268(7) -0.0036(5) -0.0066(5) -0.0135(6)
O42 0.0298(8) 0.0325(8) 0.0454(9) -0.0019(6) -0.0139(7) -0.0245(7)
C41 0.0232(10) 0.0228(9) 0.0212(9) -0.0064(8) -0.0069(7) -0.0080(8)
C42 0.0197(9) 0.0254(9) 0.0168(9) -0.0071(7) -0.0066(7) -0.0042(7)
C43 0.0197(9) 0.0256(9) 0.0168(9) -0.0069(7) -0.0041(7) -0.0046(7)
C44 0.0228(10) 0.0261(10) 0.0204(9) -0.0020(8) -0.0049(8) -0.0014(8)
C45 0.0180(10) 0.0374(12) 0.0241(10) -0.0065(8) -0.0044(8) 0.0027(9)
C46 0.0235(10) 0.0351(12) 0.0278(11) -0.0155(9) -0.0101(8) 0.0043(9)
C47 0.0298(11) 0.0254(10) 0.0274(10) -0.0118(8) -0.0106(8) -0.0023(8)
C411 0.0369(12) 0.0195(9) 0.0213(9) -0.0084(8) 0.0026(8) -0.0075(8)
C412 0.0230(12) 0.0159(11) 0.0273(12) -0.0038(9) -0.0029(9) -0.0071(9)
C413 0.0244(15) 0.0209(11) 0.0358(14) -0.0054(12) 0.0020(12) -0.0124(10)
C414 0.044(3) 0.0282(14) 0.0374(14) -0.0106(18) 0.008(2) -0.0167(12)
C415 0.0369(12) 0.0195(9) 0.0213(9) -0.0084(8) 0.0026(8) -0.0075(8)
C416 0.0230(12) 0.0159(11) 0.0273(12) -0.0038(9) -0.0029(9) -0.0071(9)
C417 0.0244(15) 0.0209(11) 0.0358(14) -0.0054(12) 0.0020(12) -0.0124(10)
C418 0.044(3) 0.0282(14) 0.0374(14) -0.0106(18) 0.008(2) -0.0167(12)
C421 0.0311(11) 0.0333(11) 0.0175(9) 0.0016(9) -0.0070(8) -0.0061(8)
C422 0.051(2) 0.0460(18) 0.0179(13) -0.0056(15) 0.0014(14) -0.0094(13)
C423 0.066(3) 0.067(2) 0.0215(15) -0.005(3) -0.002(2) -0.0109(15)
C424 0.106(4) 0.060(3) 0.040(2) -0.008(2) -0.009(2) -0.015(2)
C425 0.0311(11) 0.0333(11) 0.0175(9) 0.0016(9) -0.0070(8) -0.0061(8)
C426 0.051(2) 0.0460(18) 0.0179(13) -0.0056(15) 0.0014(14) -0.0094(13)
C427 0.066(3) 0.067(2) 0.0215(15) -0.005(3) -0.002(2) -0.0109(15)
C428 0.106(4) 0.060(3) 0.040(2) -0.008(2) -0.009(2) -0.015(2)

loop_
_atom_type_symbol
_atom_type_description
_atom_type_scat_dispersion_real
_atom_type_scat_dispersion_imag
_atom_type_scat_source
C C 0.0033 0.0016 'International Tables Vol C Tables 4.2.6.8 and 6.1.1.4'
H H 0.0000 0.0000 'International Tables Vol C Tables 4.2.6.8 and 6.1.1.4'
O O 0.0106 0.0060 'International Tables Vol C Tables 4.2.6.8 and 6.1.1.4'
Sn Sn -0.6537 1.4246 'International Tables Vol C Tables 4.2.6.8 and 6.1.1.4'

loop_
_geom_angle_atom_site_label_1
_geom_angle_atom_site_label_2
_geom_angle_atom_site_label_3
_geom_angle_site_symmetry_1
_geom_angle_site_symmetry_3
_geom_angle
O1 Sn1 C121 . . 108.22(6)
O1 Sn1 C111 . . 105.19(6)
C121 Sn1 C111 . . 146.21(7)
O1 Sn1 O1 . 2_575 75.90(5)
C121 Sn1 O1 . 2_575 95.08(6)
C111 Sn1 O1 . 2_575 97.77(6)
O1 Sn1 O11 . . 92.83(5)
C121 Sn1 O11 . . 83.57(6)
C111 Sn1 O11 . . 89.94(6)
O1 Sn1 O11 2_575 . 167.66(5)
O1 Sn2 C221 . . 106.53(6)
O1 Sn2 C211 . . 109.62(6)
C221 Sn2 C211 . . 142.50(7)
O1 Sn2 O21 . . 80.33(4)
C221 Sn2 O21 . . 97.30(6)
C211 Sn2 O21 . . 98.22(6)
O1 Sn2 O12 . . 88.40(5)
C221 Sn2 O12 . . 91.80(6)
C211 Sn2 O12 . . 79.66(6)
O21 Sn2 O12 . . 167.14(5)
Sn2 O1 Sn1 . . 135.12(6)
Sn2 O1 Sn1 . 2_575 120.42(5)
Sn1 O1 Sn1 . 2_575 104.10(5)
C112 C111 Sn1 . . 119.14(14)
C112 C111 H111 . . 107.5
Sn1 C111 H111 . . 107.5
C112 C111 H112 . . 107.5
Sn1 C111 H112 . . 107.5
H111 C111 H112 . . 107.0
C111 C112 C113 . . 112.58(18)
C111 C112 H113 . . 109.1
C113 C112 H113 . . 109.1
C111 C112 H114 . . 109.1
C113 C112 H114 . . 109.1
H113 C112 H114 . . 107.8
C114 C113 C112 . . 112.5(2)
C114 C113 H115 . . 109.1
C112 C113 H115 . . 109.1
C114 C113 H116 . . 109.1
C112 C113 H116 . . 109.1
H115 C113 H116 . . 107.8
C113 C114 H117 . . 109.5
C113 C114 H118 . . 109.5
H117 C114 H118 . . 109.5
C113 C114 H119 . . 109.5
H117 C114 H119 . . 109.5
H118 C114 H119 . . 109.5
C122 C121 Sn1 . . 112.48(12)
C122 C121 H121 . . 109.1
Sn1 C121 H121 . . 109.1
C122 C121 H122 . . 109.1
Sn1 C121 H122 . . 109.1
H121 C121 H122 . . 107.8
C123 C122 C121 . . 114.20(17)
C123 C122 H123 . . 108.7
C121 C122 H123 . . 108.7
C123 C122 H124 . . 108.7
C121 C122 H124 . . 108.7
H123 C122 H124 . . 107.6
C122 C123 C124 . . 113.1(2)
C122 C123 H125 . . 109.0
C124 C123 H125 . . 109.0
C122 C123 H126 . . 109.0
C124 C123 H126 . . 109.0
H125 C123 H126 . . 107.8
C123 C124 H127 . . 109.5
C123 C124 H128 . . 109.5
H127 C124 H128 . . 109.5
C123 C124 H129 . . 109.5
H127 C124 H129 . . 109.5
H128 C124 H129 . . 109.5
C212 C211 Sn2 . . 123.08(13)
C212 C211 H211 . . 106.6
Sn2 C211 H211 . . 106.6
C212 C211 H212 . . 106.6
Sn2 C211 H212 . . 106.6
H211 C211 H212 . . 106.5
C211 C212 C213 . . 110.73(16)
C211 C212 H213 . . 109.5
C213 C212 H213 . . 109.5
C211 C212 H214 . . 109.5
C213 C212 H214 . . 109.5
H213 C212 H214 . . 108.1
C214 C213 C212 . . 114.65(18)
C214 C213 H215 . . 108.6
C212 C213 H215 . . 108.6
C214 C213 H216 . . 108.6
C212 C213 H216 . . 108.6
H215 C213 H216 . . 107.6
C213 C214 H217 . . 109.5
C213 C214 H218 . . 109.5
H217 C214 H218 . . 109.5
C213 C214 H219 . . 109.5
H217 C214 H219 . . 109.5
H218 C214 H219 . . 109.5
C222 C221 Sn2 . . 117.13(13)
C222 C221 H221 . . 108.0
Sn2 C221 H221 . . 108.0
C222 C221 H222 . . 108.0
Sn2 C221 H222 . . 108.0
H221 C221 H222 . . 107.3
C223 C222 C221 . . 112.96(18)
C223 C222 H223 . . 109.0
C221 C222 H223 . . 109.0
C223 C222 H224 . . 109.0
C221 C222 H224 . . 109.0
H223 C222 H224 . . 107.8
C222 C223 C224 . . 112.0(2)
C222 C223 H225 . . 109.2
C224 C223 H225 . . 109.2
C222 C223 H226 . . 109.2
C224 C223 H226 . . 109.2
H225 C223 H226 . . 107.9
C223 C224 H227 . . 109.5
C223 C224 H228 . . 109.5
H227 C224 H228 . . 109.5
C223 C224 H229 . . 109.5
H227 C224 H229 . . 109.5
H228 C224 H229 . . 109.5
C11 O11 Sn1 . . 130.39(12)
C11 O12 Sn2 . . 136.33(12)
O12 C11 O11 . . 124.52(16)
O12 C11 C12 . . 117.39(16)
O11 C11 C12 . . 118.09(16)
C13 C12 C17 . . 119.84(18)
C13 C12 C11 . . 120.83(18)
C17 C12 C11 . . 119.32(17)
C12 C13 C14 . . 119.5(2)
C12 C13 H13 . . 120.3
C14 C13 H13 . . 120.3
C15 C14 C13 . . 120.1(2)
C15 C14 H14 . . 119.9
C13 C14 H14 . . 119.9
C16 C15 C14 . . 120.6(2)
C16 C15 H15 . . 119.7
C14 C15 H15 . . 119.7
C15 C16 C17 . . 119.6(2)
C15 C16 H16 . . 120.2
C17 C16 H16 . . 120.2
C16 C17 C12 . . 120.3(2)
C16 C17 H17 . . 119.8
C12 C17 H17 . . 119.8
C21 O21 Sn2 . . 110.21(10)
O22 C21 O21 . . 122.11(16)
O22 C21 C22 . . 121.51(15)
O21 C21 C22 . . 116.38(15)
C27 C22 C23 . . 119.73(17)
C27 C22 C21 . . 118.77(17)
C23 C22 C21 . . 121.50(16)
C24 C23 C22 . . 120.09(18)
C24 C23 H23 . . 120.0
C22 C23 H23 . . 120.0
C25 C24 C23 . . 120.1(2)
C25 C24 H24 . . 119.9
C23 C24 H24 . . 119.9
C26 C25 C24 . . 120.10(18)
C26 C25 H25 . . 120.0
C24 C25 H25 . . 120.0
C25 C26 C27 . . 120.60(19)
C25 C26 H26 . . 119.7
C27 C26 H26 . . 119.7
C22 C27 C26 . . 119.37(19)
C22 C27 H27 . . 120.3
C26 C27 H27 . . 120.3
O3 Sn3 C321 . . 104.42(6)
O3 Sn3 C311 . . 113.05(6)
C321 Sn3 C311 . . 141.73(7)
O3 Sn3 O3 . 2_666 75.78(5)
C321 Sn3 O3 . 2_666 98.78(7)
C311 Sn3 O3 . 2_666 97.63(6)
O3 Sn3 O31 . . 88.63(5)
C321 Sn3 O31 . . 90.42(7)
C311 Sn3 O31 . . 83.17(6)
O3 Sn3 O31 2_666 . 163.43(5)
O3 Sn4 C411 . . 107.63(6)
O3 Sn4 O41 . . 78.49(5)
C411 Sn4 O41 . . 99.90(7)
O3 Sn4 O32 . . 90.57(5)
C411 Sn4 O32 . . 90.61(7)
O41 Sn4 O32 . . 166.67(5)
Sn4 O3 Sn3 . . 135.16(6)
Sn4 O3 Sn3 . 2_666 120.55(5)
Sn3 O3 Sn3 . 2_666 104.22(5)
C312 C311 Sn3 . . 115.78(12)
C312 C311 H311 . . 108.3
Sn3 C311 H311 . . 108.3
C312 C311 H312 . . 108.3
Sn3 C311 H312 . . 108.3
H311 C311 H312 . . 107.4
C311 C312 C313 . . 111.66(15)
C311 C312 H313 . . 109.3
C313 C312 H313 . . 109.3
C311 C312 H314 . . 109.3
C313 C312 H314 . . 109.3
H313 C312 H314 . . 107.9
C314 C313 C312 . . 112.54(18)
C314 C313 H315 . . 109.1
C312 C313 H315 . . 109.1
C314 C313 H316 . . 109.1
C312 C313 H316 . . 109.1
H315 C313 H316 . . 107.8
C313 C314 H317 . . 109.5
C313 C314 H318 . . 109.5
H317 C314 H318 . . 109.5
C313 C314 H319 . . 109.5
H317 C314 H319 . . 109.5
H318 C314 H319 . . 109.5
C322 C321 Sn3 . . 114.50(12)
C322 C321 H321 . . 108.6
Sn3 C321 H321 . . 108.6
C322 C321 H322 . . 108.6
Sn3 C321 H322 . . 108.6
H321 C321 H322 . . 107.6
C321 C322 C323 . . 112.53(16)
C321 C322 H323 . . 109.1
C323 C322 H323 . . 109.1
C321 C322 H324 . . 109.1
C323 C322 H324 . . 109.1
H323 C322 H324 . . 107.8
C324 C323 C322 . . 112.11(18)
C324 C323 H325 . . 109.2
C322 C323 H325 . . 109.2
C324 C323 H326 . . 109.2
C322 C323 H326 . . 109.2
H325 C323 H326 . . 107.9
C323 C324 H327 . . 109.5
C323 C324 H328 . . 109.5
H327 C324 H328 . . 109.5
C323 C324 H329 . . 109.5
H327 C324 H329 . . 109.5
H328 C324 H329 . . 109.5
C31 O31 Sn3 . . 132.36(12)
C31 O32 Sn4 . . 131.00(12)
O32 C31 O31 . . 124.28(17)
O32 C31 C32 . . 118.13(15)
O31 C31 C32 . . 117.59(15)
C37 C32 C33 . . 119.71(17)
C37 C32 C31 . . 120.57(16)
C33 C32 C31 . . 119.72(16)
C34 C33 C32 . . 119.78(17)
C34 C33 H33 . . 120.1
C32 C33 H33 . . 120.1
C35 C34 C33 . . 120.40(18)
C35 C34 H34 . . 119.8
C33 C34 H34 . . 119.8
C34 C35 C36 . . 119.97(18)
C34 C35 H35 . . 120.0
C36 C35 H35 . . 120.0
C35 C36 C37 . . 120.20(17)
C35 C36 H36 . . 119.9
C37 C36 H36 . . 119.9
C36 C37 C32 . . 119.94(17)
C36 C37 H37 . . 120.0
C32 C37 H37 . . 120.0
C41 O41 Sn4 . . 113.34(11)
O42 C41 O41 . . 122.39(18)
O42 C41 C42 . . 121.34(16)
O41 C41 C42 . . 116.27(16)
C43 C42 C47 . . 119.17(18)
C43 C42 C41 . . 121.47(16)
C47 C42 C41 . . 119.35(17)
C44 C43 C42 . . 120.69(17)
C44 C43 H43 . . 119.7
C42 C43 H43 . . 119.7
C45 C44 C43 . . 119.58(19)
C45 C44 H44 . . 120.2
C43 C44 H44 . . 120.2
C46 C45 C44 . . 120.45(19)
C46 C45 H45 . . 119.8
C44 C45 H45 . . 119.8
C45 C46 C47 . . 120.27(18)
C45 C46 H46 . . 119.9
C47 C46 H46 . . 119.9
C46 C47 C42 . . 119.8(2)
C46 C47 H47 . . 120.1
C42 C47 H47 . . 120.1
C412 C411 Sn4 . . 113.43(13)
C412 C411 H411 . . 108.9
Sn4 C411 H411 . . 108.9
C412 C411 H412 . . 108.9
Sn4 C411 H412 . . 108.9
H411 C411 H412 . . 107.7
C413 C412 C411 . . 112.25(18)
C413 C412 H413 . . 109.2
C411 C412 H413 . . 109.2
C413 C412 H414 . . 109.2
C411 C412 H414 . . 109.2
H413 C412 H414 . . 107.9
C414 C413 C412 . . 110.6(3)
C414 C413 H415 . . 109.5
C412 C413 H415 . . 109.5
C414 C413 H416 . . 109.5
C412 C413 H416 . . 109.5
H415 C413 H416 . . 108.1
C413 C414 H417 . . 109.5
C413 C414 H418 . . 109.5
H417 C414 H418 . . 109.5
C413 C414 H419 . . 109.5
H417 C414 H419 . . 109.5
H418 C414 H419 . . 109.5
C416 C415 Sn4 . . 111.5(4)
C416 C415 H431 . . 109.3
Sn4 C415 H431 . . 109.3
C416 C415 H432 . . 109.3
Sn4 C415 H432 . . 109.3
H431 C415 H432 . . 108.0
C417 C416 C415 . . 108.1(6)
C417 C416 H433 . . 110.1
C415 C416 H433 . . 110.1
C417 C416 H434 . . 110.1
C415 C416 H434 . . 110.1
H433 C416 H434 . . 108.4
C418 C417 C416 . . 118.3(15)
C418 C417 H435 . . 107.7
C416 C417 H435 . . 107.7
C418 C417 H436 . . 107.7
C416 C417 H436 . . 107.7
H435 C417 H436 . . 107.1
C417 C418 H437 . . 109.5
C417 C418 H438 . . 109.5
H437 C418 H438 . . 109.5
C417 C418 H439 . . 109.5
H437 C418 H439 . . 109.5
H438 C418 H439 . . 109.5
C422 C421 Sn4 . . 119.24(15)
C422 C421 H421 . . 107.5
Sn4 C421 H421 . . 107.5
C422 C421 H422 . . 107.5
Sn4 C421 H422 . . 107.5
H421 C421 H422 . . 107.0
C423 C422 C421 . . 117.2(3)
C423 C422 H423 . . 108.0
C421 C422 H423 . . 108.0
C423 C422 H424 . . 108.0
C421 C422 H424 . . 108.0
H423 C422 H424 . . 107.3
C424 C423 C422 . . 114.8(3)
C424 C423 H425 . . 108.6
C422 C423 H425 . . 108.6
C424 C423 H426 . . 108.6
C422 C423 H426 . . 108.6
H425 C423 H426 . . 107.6
C423 C424 H427 . . 109.5
C423 C424 H428 . . 109.5
H427 C424 H428 . . 109.5
C423 C424 H429 . . 109.5
H427 C424 H429 . . 109.5
H428 C424 H429 . . 109.5
C426 C425 Sn4 . . 118.6(3)
C426 C425 H441 . . 107.7
Sn4 C425 H441 . . 107.7
C426 C425 H442 . . 107.7
Sn4 C425 H442 . . 107.7
H441 C425 H442 . . 107.1
C425 C426 C427 . . 109.7(5)
C425 C426 H443 . . 109.7
C427 C426 H443 . . 109.7
C425 C426 H444 . . 109.7
C427 C426 H444 . . 109.7
H443 C426 H444 . . 108.2
C428 C427 C426 . . 114.1(8)
C428 C427 H445 . . 108.7
C426 C427 H445 . . 108.7
C428 C427 H446 . . 108.7
C426 C427 H446 . . 108.7
H445 C427 H446 . . 107.6
C427 C428 H447 . . 109.5
C427 C428 H448 . . 109.5
H447 C428 H448 . . 109.5
C427 C428 H449 . . 109.5
H447 C428 H449 . . 109.5
H448 C428 H449 . . 109.5

loop_
_geom_bond_atom_site_label_1
_geom_bond_atom_site_label_2
_geom_bond_site_symmetry_2
_geom_bond_distance
_geom_bond_publ_flag
Sn1 O1 . 2.0424(11) yes
Sn1 C111 . 2.1335(19) yes
Sn1 C121 . 2.1300(19) yes
Sn1 O1 2_575 2.1641(11) yes
Sn1 O11 . 2.2507(12) yes
Sn2 O1 . 2.0273(11) yes
Sn2 C211 . 2.1342(19) yes
Sn2 C221 . 2.1282(19) yes
Sn2 O21 . 2.1744(12) yes
Sn2 O12 . 2.2601(12) yes
O1 Sn1 2_575 2.1641(11) ?
C111 C112 . 1.516(3) ?
C111 H111 . 0.9900 ?
C111 H112 . 0.9900 ?
C112 C113 . 1.528(3) ?
C112 H113 . 0.9900 ?
C112 H114 . 0.9900 ?
C113 C114 . 1.519(3) ?
C113 H115 . 0.9900 ?
C113 H116 . 0.9900 ?
C114 H117 . 0.9800 ?
C114 H118 . 0.9800 ?
C114 H119 . 0.9800 ?
C121 C122 . 1.520(3) ?
C121 H121 . 0.9900 ?
C121 H122 . 0.9900 ?
C122 C123 . 1.516(3) ?
C122 H123 . 0.9900 ?
C122 H124 . 0.9900 ?
C123 C124 . 1.523(3) ?
C123 H125 . 0.9900 ?
C123 H126 . 0.9900 ?
C124 H127 . 0.9800 ?
C124 H128 . 0.9800 ?
C124 H129 . 0.9800 ?
C211 C212 . 1.517(2) ?
C211 H211 . 0.9900 ?
C211 H212 . 0.9900 ?
C212 C213 . 1.535(3) ?
C212 H213 . 0.9900 ?
C212 H214 . 0.9900 ?
C213 C214 . 1.510(3) ?
C213 H215 . 0.9900 ?
C213 H216 . 0.9900 ?
C214 H217 . 0.9800 ?
C214 H218 . 0.9800 ?
C214 H219 . 0.9800 ?
C221 C222 . 1.525(3) ?
C221 H221 . 0.9900 ?
C221 H222 . 0.9900 ?
C222 C223 . 1.523(3) ?
C222 H223 . 0.9900 ?
C222 H224 . 0.9900 ?
C223 C224 . 1.532(3) ?
C223 H225 . 0.9900 ?
C223 H226 . 0.9900 ?
C224 H227 . 0.9800 ?
C224 H228 . 0.9800 ?
C224 H229 . 0.9800 ?
O11 C11 . 1.259(2) ?
O12 C11 . 1.258(2) ?
C11 C12 . 1.496(2) ?
C12 C13 . 1.387(3) ?
C12 C17 . 1.389(3) ?
C13 C14 . 1.394(3) ?
C13 H13 . 0.9500 ?
C14 C15 . 1.379(4) ?
C14 H14 . 0.9500 ?
C15 C16 . 1.377(3) ?
C15 H15 . 0.9500 ?
C16 C17 . 1.387(3) ?
C16 H16 . 0.9500 ?
C17 H17 . 0.9500 ?
O21 C21 . 1.307(2) ?
O22 C21 . 1.232(2) ?
C21 C22 . 1.498(2) ?
C22 C27 . 1.392(2) ?
C22 C23 . 1.395(3) ?
C23 C24 . 1.387(3) ?
C23 H23 . 0.9500 ?
C24 C25 . 1.384(3) ?
C24 H24 . 0.9500 ?
C25 C26 . 1.375(3) ?
C25 H25 . 0.9500 ?
C26 C27 . 1.397(3) ?
C26 H26 . 0.9500 ?
C27 H27 . 0.9500 ?
Sn3 O3 . 2.0460(11) yes
Sn3 C311 . 2.1271(17) yes
Sn3 C321 . 2.1268(18) yes
Sn3 O3 2_666 2.1520(12) yes
Sn3 O31 . 2.2475(13) yes
Sn4 O3 . 2.0214(11) yes
Sn4 C411 . 2.1286(18) yes
Sn4 C421 . 2.1266(19) yes
Sn4 O41 . 2.1886(13) yes
Sn4 O32 . 2.2350(13) yes
O3 Sn3 2_666 2.1521(12) ?
C311 C312 . 1.522(2) ?
C311 H311 . 0.9900 ?
C311 H312 . 0.9900 ?
C312 C313 . 1.525(3) ?
C312 H313 . 0.9900 ?
C312 H314 . 0.9900 ?
C313 C314 . 1.521(3) ?
C313 H315 . 0.9900 ?
C313 H316 . 0.9900 ?
C314 H317 . 0.9800 ?
C314 H318 . 0.9800 ?
C314 H319 . 0.9800 ?
C321 C322 . 1.520(2) ?
C321 H321 . 0.9900 ?
C321 H322 . 0.9900 ?
C322 C323 . 1.520(3) ?
C322 H323 . 0.9900 ?
C322 H324 . 0.9900 ?
C323 C324 . 1.518(3) ?
C323 H325 . 0.9900 ?
C323 H326 . 0.9900 ?
C324 H327 . 0.9800 ?
C324 H328 . 0.9800 ?
C324 H329 . 0.9800 ?
O31 C31 . 1.262(2) ?
O32 C31 . 1.261(2) ?
C31 C32 . 1.490(2) ?
C32 C37 . 1.391(2) ?
C32 C33 . 1.393(2) ?
C33 C34 . 1.384(3) ?
C33 H33 . 0.9500 ?
C34 C35 . 1.381(3) ?
C34 H34 . 0.9500 ?
C35 C36 . 1.383(3) ?
C35 H35 . 0.9500 ?
C36 C37 . 1.385(3) ?
C36 H36 . 0.9500 ?
C37 H37 . 0.9500 ?
O41 C41 . 1.301(2) ?
O42 C41 . 1.226(2) ?
C41 C42 . 1.498(3) ?
C42 C43 . 1.389(3) ?
C42 C47 . 1.401(3) ?
C43 C44 . 1.386(3) ?
C43 H43 . 0.9500 ?
C44 C45 . 1.386(3) ?
C44 H44 . 0.9500 ?
C45 C46 . 1.377(3) ?
C45 H45 . 0.9500 ?
C46 C47 . 1.388(3) ?
C46 H46 . 0.9500 ?
C47 H47 . 0.9500 ?
C411 C412 . 1.532(2) ?
C411 H411 . 0.9900 ?
C411 H412 . 0.9900 ?
C412 C413 . 1.525(2) ?
C412 H413 . 0.9900 ?
C412 H414 . 0.9900 ?
C413 C414 . 1.525(3) ?
C413 H415 . 0.9900 ?
C413 H416 . 0.9900 ?
C414 H417 . 0.9800 ?
C414 H418 . 0.9800 ?
C414 H419 . 0.9800 ?
Sn4 C415 . 2.1285(18) ?
C415 C416 . 1.538(3) ?
C415 H431 . 0.9900 ?
C415 H432 . 0.9900 ?
C416 C417 . 1.525(3) ?
C416 H433 . 0.9900 ?
C416 H434 . 0.9900 ?
C417 C418 . 1.524(3) ?
C417 H435 . 0.9900 ?
C417 H436 . 0.9900 ?
C418 H437 . 0.9800 ?
C418 H438 . 0.9800 ?
C418 H439 . 0.9800 ?
C421 C422 . 1.526(2) ?
C421 H421 . 0.9900 ?
C421 H422 . 0.9900 ?
C422 C423 . 1.516(3) ?
C422 H423 . 0.9900 ?
C422 H424 . 0.9900 ?
C423 C424 . 1.501(3) ?
C423 H425 . 0.9900 ?
C423 H426 . 0.9900 ?
C424 H427 . 0.9800 ?
C424 H428 . 0.9800 ?
C424 H429 . 0.9800 ?
Sn4 C425 . 2.1266(19) ?
C425 C426 . 1.512(3) ?
C425 H441 . 0.9900 ?
C425 H442 . 0.9900 ?
C426 C427 . 1.526(3) ?
C426 H443 . 0.9900 ?
C426 H444 . 0.9900 ?
C427 C428 . 1.526(3) ?
C427 H445 . 0.9900 ?
C427 H446 . 0.9900 ?
C428 H447 . 0.9800 ?
C428 H448 . 0.9800 ?
C428 H449 . 0.9800 ?

loop_
_geom_torsion_atom_site_label_1
_geom_torsion_atom_site_label_2
_geom_torsion_atom_site_label_3
_geom_torsion_atom_site_label_4
_geom_torsion
C111 C112 C113 C114 -175.8(2)
C121 C122 C123 C124 171.8(2)
C211 C212 C213 C214 -178.65(19)
C221 C222 C223 C224 175.83(19)
C311 C312 C313 C314 -179.97(19)
C321 C322 C323 C324 -173.66(19)
C411 C412 C413 C414 -179.9(4)
C415 C416 C417 C418 -177.5(16)
C421 C422 C423 C424 55.9(5)
C425 C426 C427 C428 79.6(11)
Sn1 C111 C112 C113 177.18(15)
Sn1 C121 C122 C123 -172.39(15)
Sn2 C211 C212 C213 179.79(14)
Sn2 C221 C222 C223 -177.13(14)
Sn3 C311 C312 C313 179.85(13)
Sn3 C321 C322 C323 167.95(14)
Sn4 C411 C412 C413 68.3(2)
Sn4 C415 C416 C417 -72.2(7)
Sn4 C421 C422 C423 167.1(3)
Sn4 C425 C426 C427 176.8(5)
